data_4515043
loop_
_publ_author_name
'Melnykov, Kostiantyn P.'
'Artemenko, Artem N.'
'Ivanenko, Bohdan O.'
'Sokolenko, Yevhenii M.'
'Nosik, Pavel S.'
'Ostapchuk, Eugeniy N.'
'Grygorenko, Oleksandr O.'
'Volochnyuk, Dmitriy M.'
'Ryabukhin, Sergey V.'

_publ_section_title
;
 Scalable Synthesis of Biologically Relevant Spirocyclic Pyrrolidines.
;
_journal_issue 4
_journal_name_full 'ACS omega'
_journal_page_first 7498
_journal_page_last 7515
_journal_paper_doi 10.1021/acsomega.9b00896
_journal_volume 4
_journal_year 2019
_chemical_absolute_configuration ad
_chemical_formula_moiety 'C8 H15 N O2 S, Cl'
_chemical_formula_sum 'C8 H15 Cl N O2 S'
_chemical_formula_weight 224.72
_space_group_crystal_system orthorhombic
_space_group_IT_number 19
_space_group_name_Hall 'P 2ac 2ab'
_space_group_name_H-M_alt 'P 21 21 21'
_symmetry_space_group_name_Hall 'P 2ac 2ab'
_symmetry_space_group_name_H-M 'P 21 21 21'
_atom_sites_solution_hydrogens geom
_audit_creation_method SHELXL-2016/4
_cell_angle_alpha 90
_cell_angle_beta 90
_cell_angle_gamma 90
_cell_formula_units_Z 4
_cell_length_a 7.2398(18)
_cell_length_b 8.637(2)
_cell_length_c 16.178(5)
_cell_measurement_reflns_used 463
_cell_measurement_temperature 173(1)
_cell_measurement_theta_max 22.86
_cell_measurement_theta_min 2.52
_cell_volume 1011.6(5)
_computing_cell_refinement 'Bruker SMART'
_computing_data_collection 'Bruker SMART'
_computing_data_reduction 'Bruker SAINT'
_computing_molecular_graphics 'Bruker SHELXTL'
_computing_publication_material 'Bruker SHELXTL'
_computing_structure_refinement 'SHELXL-2016/4 (Sheldrick, 2016)'
_computing_structure_solution 'Bruker SHELXTL'
_diffrn_ambient_temperature 173(1)
_diffrn_measured_fraction_theta_full 1.000
_diffrn_measured_fraction_theta_max 1.000
_diffrn_measurement_device_type 'CCD area detector'
_diffrn_measurement_method 'omega scans'
_diffrn_radiation_monochromator graphite
_diffrn_radiation_source 'sealed tube'
_diffrn_radiation_type MoK\a
_diffrn_radiation_wavelength 0.71073
_diffrn_reflns_av_R_equivalents 0.0600
_diffrn_reflns_av_unetI/netI 0.0477
_diffrn_reflns_Laue_measured_fraction_full 1.000
_diffrn_reflns_Laue_measured_fraction_max 1.000
_diffrn_reflns_limit_h_max 8
_diffrn_reflns_limit_h_min -8
_diffrn_reflns_limit_k_max 10
_diffrn_reflns_limit_k_min -9
_diffrn_reflns_limit_l_max 19
_diffrn_reflns_limit_l_min -19
_diffrn_reflns_number 11327
_diffrn_reflns_point_group_measured_fraction_full 0.999
_diffrn_reflns_point_group_measured_fraction_max 0.999
_diffrn_reflns_theta_full 25.242
_diffrn_reflns_theta_max 25.977
_diffrn_reflns_theta_min 2.518
_exptl_absorpt_coefficient_mu 0.552
_exptl_absorpt_correction_T_max 0.94
_exptl_absorpt_correction_T_min 0.67
_exptl_absorpt_correction_type multi-scan
_exptl_absorpt_process_details SADABS
_exptl_crystal_colour colourless
_exptl_crystal_density_diffrn 1.475
_exptl_crystal_description prizm
_exptl_crystal_F_000 476
_exptl_crystal_size_max 0.250
_exptl_crystal_size_mid 0.140
_exptl_crystal_size_min 0.120
_refine_diff_density_max 0.235
_refine_diff_density_min -0.280
_refine_diff_density_rms 0.059
_refine_ls_abs_structure_details
;
 Flack x determined using 640 quotients [(I+)-(I-)]/[(I+)+(I-)]
 (Parsons, Flack and Wagner, Acta Cryst. B69 (2013) 249-259).
;
_refine_ls_abs_structure_Flack -0.02(5)
_refine_ls_extinction_method none
_refine_ls_goodness_of_fit_ref 1.061
_refine_ls_hydrogen_treatment constr
_refine_ls_matrix_type full
_refine_ls_number_parameters 118
_refine_ls_number_reflns 1980
_refine_ls_number_restraints 0
_refine_ls_restrained_S_all 1.061
_refine_ls_R_factor_all 0.0450
_refine_ls_R_factor_gt 0.0363
_refine_ls_shift/su_max 0.004
_refine_ls_shift/su_mean 0.001
_refine_ls_structure_factor_coef Fsqd
_refine_ls_weighting_details 'w=1/[\s^2^(Fo^2^)+(0.0402P)^2^+0.1624P] where P=(Fo^2^+2Fc^2^)/3'
_refine_ls_weighting_scheme calc
_refine_ls_wR_factor_gt 0.0801
_refine_ls_wR_factor_ref 0.0840
_reflns_Friedel_coverage 0.694
_reflns_Friedel_fraction_full 0.999
_reflns_Friedel_fraction_max 0.999
_reflns_number_gt 1737
_reflns_number_total 1980
_reflns_threshold_expression 'I > 2\s(I)'
_cod_data_source_file ao9b00896_si_002.cif
_cod_data_source_block xr133
_cod_database_code 4515043
_shelx_shelxl_version_number 2016/4
_shelx_space_group_comment
;
The symmetry employed for this shelxl refinement is uniquely defined
by the following loop, which should always be used as a source of
symmetry information in preference to the above space-group names.
They are only intended as comments.
;
_shelx_estimated_absorpt_t_min 0.874
_shelx_estimated_absorpt_t_max 0.937

loop_
_space_group_symop_operation_xyz
'x, y, z'
'-x+1/2, -y, z+1/2'
'-x, y+1/2, -z+1/2'
'x+1/2, -y+1/2, -z'

loop_
_atom_site_label
_atom_site_type_symbol
_atom_site_fract_x
_atom_site_fract_y
_atom_site_fract_z
_atom_site_U_iso_or_equiv
_atom_site_adp_type
_atom_site_occupancy
_atom_site_site_symmetry_order
_atom_site_calc_flag
_atom_site_refinement_flags_posn
_atom_site_refinement_flags_adp
CL1 Cl 0.08103(14) 0.93080(11) 0.66229(5) 0.0280(3) Uani 1 1 d . .
S1 S -0.14797(12) 0.44027(12) 0.56443(5) 0.0188(2) Uani 1 1 d . .
C1 C 0.0324(5) 0.3507(4) 0.6189(2) 0.0173(8) Uani 1 1 d . .
H1A H -0.015200 0.314461 0.671463 0.021 Uiso 1 1 calc R U
H1B H 0.072825 0.260756 0.587890 0.021 Uiso 1 1 calc R U
C2 C 0.1994(5) 0.4541(4) 0.6352(2) 0.0171(8) Uani 1 1 d . .
C5 C -0.0324(5) 0.5111(5) 0.4767(2) 0.0234(9) Uani 1 1 d . .
H5A H 0.015325 0.425399 0.444381 0.028 Uiso 1 1 calc R U
H5B H -0.117766 0.569147 0.442374 0.028 Uiso 1 1 calc R U
C3 C 0.2707(5) 0.5292(4) 0.5555(2) 0.0214(9) Uani 1 1 d . .
H3A H 0.368786 0.600734 0.569882 0.026 Uiso 1 1 calc R U
H3B H 0.324475 0.448895 0.521150 0.026 Uiso 1 1 calc R U
C4 C 0.1274(6) 0.6165(4) 0.5040(2) 0.0259(10) Uani 1 1 d . .
H4A H 0.186950 0.659622 0.455502 0.031 Uiso 1 1 calc R U
H4B H 0.078440 0.701665 0.536358 0.031 Uiso 1 1 calc R U
N1 N 0.1485(4) 0.5782(3) 0.69791(16) 0.0169(6) Uani 1 1 d . .
H1C H 0.111250 0.664065 0.672478 0.020 Uiso 1 1 calc R U
H1D H 0.058334 0.545236 0.730901 0.020 Uiso 1 1 calc R U
C6 C 0.3528(6) 0.3632(5) 0.6797(2) 0.0266(9) Uani 1 1 d . .
H6A H 0.307186 0.262418 0.696547 0.032 Uiso 1 1 calc R U
H6B H 0.457084 0.348045 0.642931 0.032 Uiso 1 1 calc R U
C8 C 0.3207(6) 0.6079(5) 0.7464(3) 0.0349(11) Uani 1 1 d . .
H8A H 0.400334 0.680279 0.717512 0.042 Uiso 1 1 calc R U
H8B H 0.291358 0.649938 0.800385 0.042 Uiso 1 1 calc R U
O2 O -0.2144(3) 0.5689(3) 0.61264(15) 0.0261(6) Uani 1 1 d . .
O1 O -0.2796(4) 0.3226(3) 0.54094(16) 0.0284(7) Uani 1 1 d . .
C7 C 0.4110(7) 0.4553(6) 0.7542(3) 0.0553(15) Uani 1 1 d . .
H7A H 0.371830 0.404011 0.804599 0.066 Uiso 1 1 calc R U
H7B H 0.544272 0.466825 0.755485 0.066 Uiso 1 1 calc R U

loop_
_atom_site_aniso_label
_atom_site_aniso_U_11
_atom_site_aniso_U_22
_atom_site_aniso_U_33
_atom_site_aniso_U_23
_atom_site_aniso_U_13
_atom_site_aniso_U_12
CL1 0.0382(6) 0.0204(5) 0.0253(4) 0.0002(4) 0.0102(4) 0.0019(5)
S1 0.0155(4) 0.0201(5) 0.0207(4) -0.0016(4) -0.0021(4) -0.0006(4)
C1 0.018(2) 0.0145(19) 0.0193(18) 0.0000(15) 0.0011(15) -0.0006(16)
C2 0.0146(19) 0.019(2) 0.0176(16) -0.0020(16) 0.0010(14) 0.0000(16)
C5 0.027(2) 0.027(2) 0.0169(17) 0.0019(15) -0.0032(16) 0.0021(18)
C3 0.0179(19) 0.022(2) 0.0241(19) 0.0001(16) 0.0031(16) -0.0050(16)
C4 0.033(2) 0.025(2) 0.0201(18) 0.0033(15) 0.0027(19) -0.0046(18)
N1 0.0155(15) 0.0163(15) 0.0190(13) 0.0013(13) -0.0017(12) -0.0008(15)
C6 0.024(2) 0.028(2) 0.028(2) 0.0020(17) -0.0065(19) 0.0043(19)
C8 0.033(3) 0.034(3) 0.037(2) -0.0074(19) -0.017(2) -0.005(2)
O2 0.0218(14) 0.0264(15) 0.0300(14) -0.0059(13) -0.0003(11) 0.0070(13)
O1 0.0200(15) 0.0321(17) 0.0331(15) -0.0050(13) -0.0045(13) -0.0091(13)
C7 0.050(3) 0.073(4) 0.043(3) -0.031(3) -0.025(2) 0.039(3)

loop_
_atom_type_symbol
_atom_type_description
_atom_type_scat_dispersion_real
_atom_type_scat_dispersion_imag
_atom_type_scat_source
C C 0.0033 0.0016 'International Tables Vol C Tables 4.2.6.8 and 6.1.1.4'
H H 0.0000 0.0000 'International Tables Vol C Tables 4.2.6.8 and 6.1.1.4'
N N 0.0061 0.0033 'International Tables Vol C Tables 4.2.6.8 and 6.1.1.4'
O O 0.0106 0.0060 'International Tables Vol C Tables 4.2.6.8 and 6.1.1.4'
S S 0.1246 0.1234 'International Tables Vol C Tables 4.2.6.8 and 6.1.1.4'
Cl Cl 0.1484 0.1585 'International Tables Vol C Tables 4.2.6.8 and 6.1.1.4'

loop_
_geom_angle_atom_site_label_1
_geom_angle_atom_site_label_2
_geom_angle_atom_site_label_3
_geom_angle
O2 S1 O1 117.70(17)
O2 S1 C1 108.47(16)
O1 S1 C1 108.24(17)
O2 S1 C5 109.13(18)
O1 S1 C5 110.28(17)
C1 S1 C5 101.81(17)
C2 C1 S1 114.8(3)
N1 C2 C1 109.6(3)
N1 C2 C3 110.1(3)
C1 C2 C3 111.6(3)
N1 C2 C6 102.8(3)
C1 C2 C6 110.8(3)
C3 C2 C6 111.5(3)
C4 C5 S1 109.4(2)
C4 C3 C2 116.0(3)
C3 C4 C5 112.1(3)
C8 N1 C2 105.6(3)
C7 C6 C2 107.9(3)
C7 C8 N1 105.1(3)
C8 C7 C6 106.2(3)

loop_
_geom_bond_atom_site_label_1
_geom_bond_atom_site_label_2
_geom_bond_distance
S1 O2 1.440(3)
S1 O1 1.444(3)
S1 C1 1.754(4)
S1 C5 1.758(4)
C1 C2 1.526(5)
C2 N1 1.522(4)
C2 C3 1.533(5)
C2 C6 1.539(5)
C5 C4 1.537(5)
C3 C4 1.528(5)
N1 C8 1.495(5)
C6 C7 1.505(6)
C8 C7 1.477(6)
